data_4326772
loop_
_publ_author_name
'Amit Majumdar'
'R. H. Holm'

_publ_contact_author_address
;Department of Chemistry and Chemical Biology
Harvard University
12 Oxford Street
Cambridge, MA 02138
;
_publ_contact_author_email holm@chemistry.harvard.edu
_publ_contact_author_name 'Prof. Richard H. Holm'
_publ_contact_author_phone 617-496-3215
_publ_section_title
;
 Specific Incorporation of Chalcogenide Bridge Atoms in
 Molybdenum/Tungsten-Iron-Sulfur Single Cubane Clusters
;
_journal_name_full 'Inorganic Chemistry'
_journal_page_first 11242
_journal_page_last 11251
_journal_paper_doi 10.1021/ic2018117
_journal_volume 50
_journal_year 2011
_chemical_formula_moiety 'C33 H48 Fe3 Mo N3 S7, 2(C2 H3 N)'
_chemical_formula_sum 'C37 H54 Fe3 Mo N5 S7'
_chemical_formula_weight 1056.83
_chemical_name_systematic
; 
 ? 
;
_space_group_IT_number 14
_symmetry_cell_setting monoclinic
_symmetry_space_group_name_Hall '-P 2yn'
_symmetry_space_group_name_H-M 'P 1 21/n 1'
_atom_sites_solution_hydrogens geom
_atom_sites_solution_primary direct
_atom_sites_solution_secondary difmap
_audit_creation_method SHELXL-97
_cell_angle_alpha 90.00
_cell_angle_beta 96.336(4)
_cell_angle_gamma 90.00
_cell_formula_units_Z 4
_cell_length_a 13.137(3)
_cell_length_b 20.952(5)
_cell_length_c 16.063(4)
_cell_measurement_reflns_used 4677
_cell_measurement_temperature 100(1)
_cell_measurement_theta_max 23.74
_cell_measurement_theta_min 2.32
_cell_volume 4394.3(18)
_computing_cell_refinement 'Saint v7.46A (Bruker-AXS,2009'
_computing_data_collection 'APEX2 v2009.3.0(Bruker-AXS,2009)'
_computing_data_reduction 'Saint v7.46A (Bruker-AXS,2009)'
_computing_molecular_graphics 'Bruker SHELXTL'
_computing_publication_material 'Bruker SHELXTL'
_computing_structure_refinement 'SHELXL-97 (Sheldrick, 2008)'
_computing_structure_solution 'SHELXS-97 (Sheldrick, 2008)'
_diffrn_ambient_temperature 100(1)
_diffrn_measured_fraction_theta_full 0.997
_diffrn_measured_fraction_theta_max 0.997
_diffrn_measurement_device_type 'CCD area detector'
_diffrn_measurement_method 'phi and omega scans'
_diffrn_radiation_monochromator graphite
_diffrn_radiation_source 'fine-focus sealed tube'
_diffrn_radiation_type MoK\a
_diffrn_radiation_wavelength 0.71073
_diffrn_reflns_av_R_equivalents 0.0944
_diffrn_reflns_av_sigmaI/netI 0.0820
_diffrn_reflns_limit_h_max 16
_diffrn_reflns_limit_h_min -16
_diffrn_reflns_limit_k_max 25
_diffrn_reflns_limit_k_min -25
_diffrn_reflns_limit_l_max 19
_diffrn_reflns_limit_l_min -19
_diffrn_reflns_number 39141
_diffrn_reflns_theta_full 25.73
_diffrn_reflns_theta_max 25.73
_diffrn_reflns_theta_min 1.60
_exptl_absorpt_coefficient_mu 1.616
_exptl_absorpt_correction_T_max 0.9684
_exptl_absorpt_correction_T_min 0.9382
_exptl_absorpt_correction_type multi-scan
_exptl_absorpt_process_details 'SADABS (Sheldrick, 2009)'
_exptl_crystal_colour Black-brown
_exptl_crystal_density_diffrn 1.597
_exptl_crystal_description Block
_exptl_crystal_F_000 2172
_exptl_crystal_size_max 0.04
_exptl_crystal_size_mid 0.02
_exptl_crystal_size_min 0.02
_refine_diff_density_max 4.140
_refine_diff_density_min -1.396
_refine_diff_density_rms 0.160
_refine_ls_extinction_method none
_refine_ls_goodness_of_fit_ref 1.047
_refine_ls_hydrogen_treatment constr
_refine_ls_matrix_type full
_refine_ls_number_parameters 477
_refine_ls_number_reflns 8340
_refine_ls_number_restraints 0
_refine_ls_restrained_S_all 1.047
_refine_ls_R_factor_all 0.1177
_refine_ls_R_factor_gt 0.0672
_refine_ls_shift/su_max 0.013
_refine_ls_shift/su_mean 0.000
_refine_ls_structure_factor_coef Fsqd
_refine_ls_weighting_details 'calc w=1/[\s^2^(Fo^2^)+(0.0625P)^2^+42.5079P] where P=(Fo^2^+2Fc^2^)/3'
_refine_ls_weighting_scheme calc
_refine_ls_wR_factor_gt 0.1573
_refine_ls_wR_factor_ref 0.1817
_reflns_number_gt 5374
_reflns_number_total 8340
_reflns_threshold_expression >2sigma(I)
_cod_data_source_file ic2018117_si_002_06.cif
_cod_data_source_block Am50
_cod_original_cell_volume 4394.4(19)
_cod_original_sg_symbol_H-M 'P 21/n'
_cod_database_code 4326772

loop_
_symmetry_equiv_pos_as_xyz
'x, y, z'
'-x+1/2, y+1/2, -z+1/2'
'-x, -y, -z'
'x-1/2, -y-1/2, z-1/2'

loop_
_atom_site_label
_atom_site_type_symbol
_atom_site_fract_x
_atom_site_fract_y
_atom_site_fract_z
_atom_site_U_iso_or_equiv
_atom_site_adp_type
_atom_site_occupancy
_atom_site_symmetry_multiplicity
_atom_site_calc_flag
_atom_site_refinement_flags
Mo1 Mo 0.95484(5) 0.74186(3) 0.39495(4) 0.01852(18) Uani 1 1 d .
Fe1 Fe 0.78685(9) 0.72425(6) 0.28048(7) 0.0255(3) Uani 1 1 d .
Fe2 Fe 0.96750(9) 0.66996(6) 0.25657(7) 0.0267(3) Uani 1 1 d .
Fe3 Fe 0.94870(9) 0.79663(6) 0.24316(7) 0.0274(3) Uani 1 1 d .
S1 S 0.85654(16) 0.72188(12) 0.15966(13) 0.0314(5) Uani 1 1 d .
S2 S 0.86866(16) 0.64673(10) 0.35900(13) 0.0254(5) Uani 1 1 d .
S3 S 0.83856(15) 0.81881(10) 0.33754(13) 0.0243(5) Uani 1 1 d .
S4 S 1.08463(15) 0.74302(10) 0.30886(13) 0.0243(4) Uani 1 1 d .
S5 S 0.61485(15) 0.71025(12) 0.26103(13) 0.0297(5) Uani 1 1 d .
S6 S 1.0631(2) 0.59296(12) 0.20570(16) 0.0417(4) Uani 1 1 d .
S7 S 1.0363(2) 0.87424(12) 0.18465(16) 0.0417(4) Uani 1 1 d .
N1 N 0.9036(4) 0.7481(3) 0.5282(4) 0.0174(13) Uani 1 1 d .
N2 N 1.0577(5) 0.6985(3) 0.5064(4) 0.0198(14) Uani 1 1 d .
N3 N 1.0406(5) 0.8096(3) 0.4931(4) 0.0189(14) Uani 1 1 d .
C1 C 0.9743(6) 0.6971(4) 0.5610(5) 0.0229(17) Uani 1 1 d .
H1A H 0.9394 0.6552 0.5579 0.027 Uiso 1 1 calc R
H1B H 1.0011 0.7057 0.6200 0.027 Uiso 1 1 calc R
C2 C 0.9570(6) 0.8102(4) 0.5466(5) 0.0226(17) Uani 1 1 d .
H2A H 0.9101 0.8465 0.5324 0.027 Uiso 1 1 calc R
H2B H 0.9841 0.8131 0.6065 0.027 Uiso 1 1 calc R
C3 C 1.1150(6) 0.7594(4) 0.5242(5) 0.0234(17) Uani 1 1 d .
H3A H 1.1358 0.7644 0.5850 0.028 Uiso 1 1 calc R
H3B H 1.1769 0.7610 0.4942 0.028 Uiso 1 1 calc R
C4 C 1.1276(6) 0.6396(4) 0.5174(5) 0.0286(19) Uani 1 1 d .
C5 C 1.2228(8) 0.6498(5) 0.4715(7) 0.049(3) Uani 1 1 d .
H5A H 1.2619 0.6100 0.4718 0.073 Uiso 1 1 calc R
H5B H 1.2656 0.6834 0.4997 0.073 Uiso 1 1 calc R
H5C H 1.2015 0.6626 0.4135 0.073 Uiso 1 1 calc R
C6 C 1.0695(8) 0.5818(4) 0.4791(7) 0.045(3) Uani 1 1 d .
H6A H 1.0057 0.5765 0.5047 0.067 Uiso 1 1 calc R
H6B H 1.1118 0.5435 0.4894 0.067 Uiso 1 1 calc R
H6C H 1.0537 0.5882 0.4187 0.067 Uiso 1 1 calc R
C7 C 1.1613(7) 0.6278(5) 0.6102(6) 0.038(2) Uani 1 1 d .
H7A H 1.1015 0.6165 0.6387 0.058 Uiso 1 1 calc R
H7B H 1.1932 0.6665 0.6354 0.058 Uiso 1 1 calc R
H7C H 1.2109 0.5927 0.6160 0.058 Uiso 1 1 calc R
C8 C 0.7991(6) 0.7452(4) 0.5655(5) 0.0252(18) Uani 1 1 d .
C9 C 0.7430(6) 0.6846(4) 0.5321(6) 0.032(2) Uani 1 1 d .
H9A H 0.6758 0.6825 0.5532 0.048 Uiso 1 1 calc R
H9B H 0.7834 0.6470 0.5511 0.048 Uiso 1 1 calc R
H9C H 0.7338 0.6857 0.4708 0.048 Uiso 1 1 calc R
C10 C 0.8182(7) 0.7425(5) 0.6620(5) 0.033(2) Uani 1 1 d .
H10A H 0.7524 0.7427 0.6854 0.050 Uiso 1 1 calc R
H10B H 0.8585 0.7797 0.6827 0.050 Uiso 1 1 calc R
H10C H 0.8557 0.7034 0.6791 0.050 Uiso 1 1 calc R
C11 C 0.7341(6) 0.8028(4) 0.5380(5) 0.030(2) Uani 1 1 d .
H11A H 0.7294 0.8069 0.4769 0.046 Uiso 1 1 calc R
H11B H 0.7656 0.8413 0.5641 0.046 Uiso 1 1 calc R
H11C H 0.6653 0.7974 0.5551 0.046 Uiso 1 1 calc R
C12 C 1.0900(6) 0.8765(4) 0.4884(5) 0.0267(19) Uani 1 1 d .
C13 C 1.1838(7) 0.8712(5) 0.4404(7) 0.042(2) Uani 1 1 d .
H13A H 1.2389 0.8491 0.4751 0.063 Uiso 1 1 calc R
H13B H 1.2069 0.9140 0.4267 0.063 Uiso 1 1 calc R
H13C H 1.1657 0.8471 0.3886 0.063 Uiso 1 1 calc R
C14 C 1.0131(7) 0.9217(4) 0.4420(6) 0.034(2) Uani 1 1 d .
H14A H 0.9926 0.9052 0.3856 0.051 Uiso 1 1 calc R
H14B H 1.0444 0.9639 0.4380 0.051 Uiso 1 1 calc R
H14C H 0.9527 0.9253 0.4725 0.051 Uiso 1 1 calc R
C15 C 1.1231(7) 0.9010(4) 0.5767(6) 0.037(2) Uani 1 1 d .
H15A H 1.0625 0.9083 0.6059 0.056 Uiso 1 1 calc R
H15B H 1.1609 0.9411 0.5735 0.056 Uiso 1 1 calc R
H15C H 1.1673 0.8692 0.6075 0.056 Uiso 1 1 calc R
C16 C 0.5586(7) 0.7463(5) 0.3380(6) 0.035(2) Uani 1 1 d .
C17 C 0.5200(7) 0.7110(5) 0.4019(6) 0.043(2) Uani 1 1 d .
H17 H 0.5265 0.6658 0.4025 0.051 Uiso 1 1 calc R
C18 C 0.4729(7) 0.7409(6) 0.4636(6) 0.046(3) Uani 1 1 d .
H18 H 0.4478 0.7165 0.5068 0.056 Uiso 1 1 calc R
C19 C 0.4621(8) 0.8070(5) 0.4625(7) 0.046(3) Uani 1 1 d .
H19 H 0.4298 0.8276 0.5052 0.055 Uiso 1 1 calc R
C20 C 0.4978(8) 0.8425(5) 0.4002(7) 0.049(3) Uani 1 1 d .
H20 H 0.4896 0.8876 0.3996 0.058 Uiso 1 1 calc R
C21 C 0.5463(8) 0.8126(5) 0.3379(6) 0.044(2) Uani 1 1 d .
H21 H 0.5711 0.8374 0.2949 0.052 Uiso 1 1 calc R
C22 C 0.9538(8) 0.9329(5) 0.1503(7) 0.0485(19) Uani 1 1 d .
C23 C 0.9363(9) 0.9477(5) 0.0655(7) 0.054(3) Uani 1 1 d .
H23 H 0.9689 0.9231 0.0264 0.065 Uiso 1 1 calc R
C24 C 0.8708(10) 0.9987(6) 0.0359(8) 0.062(3) Uani 1 1 d .
H24 H 0.8586 1.0076 -0.0223 0.075 Uiso 1 1 calc R
C25 C 0.8260(9) 1.0345(5) 0.0917(8) 0.052(3) Uani 1 1 d .
H25 H 0.7808 1.0679 0.0717 0.062 Uiso 1 1 calc R
C26 C 0.8437(9) 1.0240(5) 0.1761(7) 0.053(3) Uani 1 1 d .
H26 H 0.8152 1.0517 0.2142 0.064 Uiso 1 1 calc R
C27 C 0.9032(8) 0.9729(5) 0.2055(7) 0.0485(19) Uani 1 1 d .
H27 H 0.9109 0.9638 0.2638 0.058 Uiso 1 1 calc R
C28 C 0.9608(7) 0.5420(4) 0.1633(6) 0.038(2) Uani 1 1 d .
C29 C 0.9383(8) 0.5366(5) 0.0768(7) 0.046(3) Uani 1 1 d .
H29 H 0.9760 0.5611 0.0410 0.056 Uiso 1 1 calc R
C30 C 0.8612(8) 0.4958(5) 0.0421(7) 0.052(3) Uani 1 1 d .
H30 H 0.8465 0.4922 -0.0170 0.063 Uiso 1 1 calc R
C31 C 0.8059(8) 0.4602(5) 0.0949(7) 0.046(3) Uani 1 1 d .
H31 H 0.7530 0.4323 0.0719 0.055 Uiso 1 1 calc R
C32 C 0.8276(8) 0.4654(5) 0.1800(7) 0.049(3) Uani 1 1 d .
H32 H 0.7907 0.4404 0.2158 0.058 Uiso 1 1 calc R
C33 C 0.9037(8) 0.5072(5) 0.2147(7) 0.043(2) Uani 1 1 d .
H33 H 0.9163 0.5116 0.2738 0.052 Uiso 1 1 calc R
N4 N 0.8865(10) 0.5579(5) 0.6345(8) 0.083(4) Uani 1 1 d .
C34 C 0.8064(10) 0.5654(6) 0.7723(8) 0.064(3) Uani 1 1 d .
H34A H 0.7342 0.5776 0.7607 0.097 Uiso 1 1 calc R
H34B H 0.8432 0.5981 0.8074 0.097 Uiso 1 1 calc R
H34C H 0.8116 0.5244 0.8016 0.097 Uiso 1 1 calc R
C35 C 0.8505(9) 0.5600(5) 0.6952(7) 0.049(3) Uani 1 1 d .
N5 N 0.8601(8) 0.9422(5) 0.6355(7) 0.058(3) Uani 1 1 d .
C36 C 0.8578(12) 0.9258(7) 0.7949(9) 0.085(4) Uani 1 1 d .
H36A H 0.9278 0.9219 0.8226 0.128 Uiso 1 1 calc R
H36B H 0.8196 0.8867 0.8040 0.128 Uiso 1 1 calc R
H36C H 0.8239 0.9622 0.8183 0.128 Uiso 1 1 calc R
C37 C 0.8609(9) 0.9355(5) 0.7045(9) 0.056(3) Uani 1 1 d .

loop_
_atom_site_aniso_label
_atom_site_aniso_U_11
_atom_site_aniso_U_22
_atom_site_aniso_U_33
_atom_site_aniso_U_23
_atom_site_aniso_U_13
_atom_site_aniso_U_12
Mo1 0.0184(3) 0.0182(4) 0.0191(3) -0.0006(3) 0.0025(3) 0.0005(3)
Fe1 0.0211(6) 0.0328(7) 0.0226(6) -0.0021(5) 0.0020(5) 0.0013(5)
Fe2 0.0300(6) 0.0257(7) 0.0249(6) -0.0020(5) 0.0055(5) 0.0003(5)
Fe3 0.0280(6) 0.0305(7) 0.0246(6) 0.0020(5) 0.0069(5) 0.0022(5)
S1 0.0266(11) 0.0456(15) 0.0221(11) -0.0002(10) 0.0034(9) 0.0003(10)
S2 0.0273(10) 0.0219(11) 0.0274(11) -0.0033(9) 0.0040(9) -0.0043(9)
S3 0.0235(10) 0.0258(12) 0.0239(10) 0.0027(9) 0.0038(8) 0.0057(9)
S4 0.0218(10) 0.0269(11) 0.0248(10) -0.0016(9) 0.0057(8) 0.0011(9)
S5 0.0145(9) 0.0469(14) 0.0262(11) 0.0093(10) -0.0041(8) -0.0069(9)
S6 0.0512(11) 0.0300(9) 0.0488(11) -0.0010(8) 0.0268(9) -0.0021(8)
S7 0.0512(11) 0.0300(9) 0.0488(11) -0.0010(8) 0.0268(9) -0.0021(8)
N1 0.017(3) 0.014(3) 0.022(3) -0.001(3) 0.007(3) -0.001(3)
N2 0.019(3) 0.019(4) 0.021(3) -0.002(3) 0.002(3) 0.005(3)
N3 0.022(3) 0.015(3) 0.019(3) 0.001(3) 0.000(3) -0.003(3)
C1 0.029(4) 0.021(4) 0.019(4) 0.001(3) 0.003(3) 0.002(3)
C2 0.024(4) 0.020(4) 0.024(4) 0.000(3) 0.001(3) -0.003(3)
C3 0.022(4) 0.018(4) 0.029(4) 0.003(3) -0.004(3) 0.005(3)
C4 0.031(5) 0.025(5) 0.029(5) 0.004(4) -0.001(4) 0.010(4)
C5 0.043(6) 0.037(6) 0.069(7) 0.011(5) 0.019(5) 0.024(5)
C6 0.046(6) 0.025(5) 0.060(7) -0.006(5) -0.006(5) 0.013(4)
C7 0.044(5) 0.033(5) 0.037(5) -0.001(4) -0.004(4) 0.014(4)
C8 0.022(4) 0.021(4) 0.034(5) 0.004(4) 0.009(3) -0.003(3)
C9 0.029(5) 0.029(5) 0.040(5) -0.001(4) 0.009(4) -0.004(4)
C10 0.030(5) 0.045(6) 0.026(4) 0.003(4) 0.010(4) 0.000(4)
C11 0.027(4) 0.032(5) 0.033(5) -0.003(4) 0.007(4) 0.000(4)
C12 0.028(4) 0.022(5) 0.030(5) -0.005(4) 0.002(4) -0.011(4)
C13 0.045(6) 0.030(5) 0.056(6) -0.006(5) 0.025(5) -0.015(4)
C14 0.037(5) 0.016(4) 0.048(6) 0.008(4) -0.001(4) -0.007(4)
C15 0.046(6) 0.026(5) 0.040(5) -0.005(4) 0.003(4) -0.017(4)
C16 0.030(5) 0.037(6) 0.038(5) 0.002(4) 0.002(4) -0.006(4)
C17 0.035(5) 0.042(6) 0.051(6) 0.001(5) 0.004(5) 0.003(5)
C18 0.031(5) 0.067(8) 0.041(6) -0.001(5) 0.006(4) -0.001(5)
C19 0.044(6) 0.051(7) 0.044(6) -0.008(5) 0.015(5) 0.007(5)
C20 0.053(6) 0.040(6) 0.053(7) -0.004(5) 0.006(5) 0.005(5)
C21 0.046(6) 0.047(7) 0.038(6) -0.003(5) 0.003(5) -0.002(5)
C22 0.049(4) 0.056(5) 0.041(4) 0.002(4) 0.011(3) -0.012(4)
C23 0.077(8) 0.038(6) 0.050(7) 0.000(5) 0.013(6) 0.004(6)
C24 0.083(9) 0.048(7) 0.054(7) 0.004(6) -0.003(7) -0.005(7)
C25 0.061(7) 0.026(6) 0.070(8) 0.007(5) 0.013(6) 0.005(5)
C26 0.066(8) 0.033(6) 0.061(8) 0.006(5) 0.011(6) 0.015(5)
C27 0.049(4) 0.056(5) 0.041(4) 0.002(4) 0.011(3) -0.012(4)
C28 0.047(6) 0.024(5) 0.044(6) -0.003(4) 0.013(5) 0.011(4)
C29 0.060(7) 0.032(6) 0.048(6) 0.001(5) 0.010(5) 0.000(5)
C30 0.052(7) 0.055(7) 0.049(7) 0.005(6) 0.002(5) 0.016(6)
C31 0.048(6) 0.032(6) 0.058(7) 0.000(5) 0.003(5) 0.004(5)
C32 0.056(7) 0.039(6) 0.053(7) 0.000(5) 0.016(5) 0.005(5)
C33 0.052(6) 0.034(6) 0.045(6) -0.005(5) 0.007(5) -0.001(5)
N4 0.133(11) 0.046(7) 0.078(8) 0.028(6) 0.042(8) 0.025(7)
C34 0.078(9) 0.053(8) 0.066(8) 0.001(6) 0.025(7) 0.013(7)
C35 0.063(7) 0.037(6) 0.050(7) 0.013(5) 0.020(6) 0.007(5)
N5 0.070(7) 0.044(6) 0.065(7) -0.013(5) 0.029(6) -0.008(5)
C36 0.102(12) 0.083(11) 0.072(10) -0.003(8) 0.013(8) -0.013(9)
C37 0.060(7) 0.043(7) 0.069(9) -0.017(6) 0.022(6) -0.014(6)

loop_
_atom_type_symbol
_atom_type_description
_atom_type_scat_dispersion_real
_atom_type_scat_dispersion_imag
_atom_type_scat_source
C C 0.0033 0.0016 'International Tables Vol C Tables 4.2.6.8 and 6.1.1.4'
H H 0.0000 0.0000 'International Tables Vol C Tables 4.2.6.8 and 6.1.1.4'
N N 0.0061 0.0033 'International Tables Vol C Tables 4.2.6.8 and 6.1.1.4'
S S 0.1246 0.1234 'International Tables Vol C Tables 4.2.6.8 and 6.1.1.4'
Fe Fe 0.3463 0.8444 'International Tables Vol C Tables 4.2.6.8 and 6.1.1.4'
Mo Mo -1.6832 0.6857 'International Tables Vol C Tables 4.2.6.8 and 6.1.1.4'

loop_
_geom_angle_atom_site_label_1
_geom_angle_atom_site_label_2
_geom_angle_atom_site_label_3
_geom_angle
N2 Mo1 S4 93.47(17)
N2 Mo1 N1 60.7(2)
S4 Mo1 N1 149.41(16)
N2 Mo1 N3 61.0(2)
S4 Mo1 N3 93.73(17)
N1 Mo1 N3 60.4(2)
N2 Mo1 S2 94.70(17)
S4 Mo1 S2 103.34(8)
N1 Mo1 S2 95.42(16)
N3 Mo1 S2 151.30(16)
N2 Mo1 S3 151.48(16)
S4 Mo1 S3 104.46(8)
N1 Mo1 S3 94.68(16)
N3 Mo1 S3 95.37(16)
S2 Mo1 S3 102.31(8)
N2 Mo1 Fe3 145.93(16)
S4 Mo1 Fe3 53.34(6)
N1 Mo1 Fe3 146.21(15)
N3 Mo1 Fe3 108.61(16)
S2 Mo1 Fe3 100.08(6)
S3 Mo1 Fe3 52.79(6)
N2 Mo1 Fe2 109.51(16)
S4 Mo1 Fe2 52.98(6)
N1 Mo1 Fe2 147.23(15)
N3 Mo1 Fe2 146.10(16)
S2 Mo1 Fe2 52.64(6)
S3 Mo1 Fe2 99.01(6)
Fe3 Mo1 Fe2 59.39(4)
N2 Mo1 Fe1 145.88(16)
S4 Mo1 Fe1 101.12(6)
N1 Mo1 Fe1 109.47(15)
N3 Mo1 Fe1 146.58(16)
S2 Mo1 Fe1 52.07(6)
S3 Mo1 Fe1 52.05(6)
Fe3 Mo1 Fe1 60.46(4)
Fe2 Mo1 Fe1 59.41(4)
S1 Fe1 S2 104.71(9)
S1 Fe1 S3 103.79(9)
S2 Fe1 S3 107.56(9)
S1 Fe1 S5 112.03(9)
S2 Fe1 S5 112.98(9)
S3 Fe1 S5 114.88(9)
S1 Fe1 Fe2 54.27(7)
S2 Fe1 Fe2 53.37(6)
S3 Fe1 Fe2 101.42(7)
S5 Fe1 Fe2 143.66(9)
S1 Fe1 Fe3 54.45(7)
S2 Fe1 Fe3 100.85(7)
S3 Fe1 Fe3 52.76(6)
S5 Fe1 Fe3 146.12(8)
Fe2 Fe1 Fe3 58.97(5)
S1 Fe1 Mo1 102.07(7)
S2 Fe1 Mo1 54.70(6)
S3 Fe1 Mo1 54.86(6)
S5 Fe1 Mo1 145.89(8)
Fe2 Fe1 Mo1 59.71(4)
Fe3 Fe1 Mo1 58.88(4)
S6 Fe2 S2 119.89(10)
S6 Fe2 S4 103.62(10)
S2 Fe2 S4 107.28(9)
S6 Fe2 S1 115.64(10)
S2 Fe2 S1 102.93(9)
S4 Fe2 S1 106.67(9)
S6 Fe2 Fe3 137.09(9)
S2 Fe2 Fe3 102.55(7)
S4 Fe2 Fe3 53.96(6)
S1 Fe2 Fe3 55.00(7)
S6 Fe2 Fe1 152.65(9)
S2 Fe2 Fe1 53.24(7)
S4 Fe2 Fe1 103.56(7)
S1 Fe2 Fe1 52.53(7)
Fe3 Fe2 Fe1 61.16(5)
S6 Fe2 Mo1 141.64(9)
S2 Fe2 Mo1 55.18(6)
S4 Fe2 Mo1 54.54(6)
S1 Fe2 Mo1 101.65(7)
Fe3 Fe2 Mo1 59.97(4)
Fe1 Fe2 Mo1 60.88(4)
S7 Fe3 S3 121.73(10)
S7 Fe3 S4 97.99(10)
S3 Fe3 S4 108.64(9)
S7 Fe3 S1 120.29(10)
S3 Fe3 S1 101.27(9)
S4 Fe3 S1 105.60(9)
S7 Fe3 Fe2 134.63(9)
S3 Fe3 Fe2 102.17(7)
S4 Fe3 Fe2 53.83(6)
S1 Fe3 Fe2 54.02(7)
S7 Fe3 Mo1 136.05(9)
S3 Fe3 Mo1 55.65(6)
S4 Fe3 Mo1 54.79(6)
S1 Fe3 Mo1 101.43(7)
Fe2 Fe3 Mo1 60.63(4)
S7 Fe3 Fe1 159.51(9)
S3 Fe3 Fe1 52.74(7)
S4 Fe3 Fe1 102.40(7)
S1 Fe3 Fe1 51.80(6)
Fe2 Fe3 Fe1 59.88(5)
Mo1 Fe3 Fe1 60.66(4)
Fe1 S1 Fe2 73.21(8)
Fe1 S1 Fe3 73.75(8)
Fe2 S1 Fe3 70.99(8)
Fe1 S2 Fe2 73.39(8)
Fe1 S2 Mo1 73.23(7)
Fe2 S2 Mo1 72.18(7)
Fe1 S3 Fe3 74.50(8)
Fe1 S3 Mo1 73.09(7)
Fe3 S3 Mo1 71.56(7)
Fe2 S4 Fe3 72.21(8)
Fe2 S4 Mo1 72.48(7)
Fe3 S4 Mo1 71.87(7)
C16 S5 Fe1 110.6(3)
C28 S6 Fe2 98.0(3)
C22 S7 Fe3 108.7(4)
C1 N1 C2 107.3(6)
C1 N1 C8 112.4(6)
C2 N1 C8 111.8(6)
C1 N1 Mo1 93.1(4)
C2 N1 Mo1 93.1(4)
C8 N1 Mo1 135.3(5)
C1 N2 C3 107.0(6)
C1 N2 C4 112.9(6)
C3 N2 C4 112.5(6)
C1 N2 Mo1 93.4(4)
C3 N2 Mo1 93.0(4)
C4 N2 Mo1 134.2(5)
C2 N3 C3 108.5(6)
C2 N3 C12 111.4(6)
C3 N3 C12 113.2(6)
C2 N3 Mo1 93.7(4)
C3 N3 Mo1 92.8(4)
C12 N3 Mo1 134.0(5)
N1 C1 N2 104.6(6)
N1 C1 H1A 110.8
N2 C1 H1A 110.8
N1 C1 H1B 110.8
N2 C1 H1B 110.8
H1A C1 H1B 108.9
N3 C2 N1 104.0(6)
N3 C2 H2A 111.0
N1 C2 H2A 111.0
N3 C2 H2B 111.0
N1 C2 H2B 111.0
H2A C2 H2B 109.0
N3 C3 N2 104.0(6)
N3 C3 H3A 111.0
N2 C3 H3A 111.0
N3 C3 H3B 111.0
N2 C3 H3B 111.0
H3A C3 H3B 109.0
C6 C4 C7 110.1(8)
C6 C4 N2 109.0(6)
C7 C4 N2 110.4(7)
C6 C4 C5 108.3(8)
C7 C4 C5 109.1(8)
N2 C4 C5 109.9(7)
C4 C5 H5A 109.5
C4 C5 H5B 109.5
H5A C5 H5B 109.5
C4 C5 H5C 109.5
H5A C5 H5C 109.5
H5B C5 H5C 109.5
C4 C6 H6A 109.5
C4 C6 H6B 109.5
H6A C6 H6B 109.5
C4 C6 H6C 109.5
H6A C6 H6C 109.5
H6B C6 H6C 109.5
C4 C7 H7A 109.5
C4 C7 H7B 109.5
H7A C7 H7B 109.5
C4 C7 H7C 109.5
H7A C7 H7C 109.5
H7B C7 H7C 109.5
C11 C8 C9 108.9(7)
C11 C8 C10 110.2(7)
C9 C8 C10 109.8(7)
C11 C8 N1 110.4(6)
C9 C8 N1 107.9(6)
C10 C8 N1 109.6(6)
C8 C9 H9A 109.5
C8 C9 H9B 109.5
H9A C9 H9B 109.5
C8 C9 H9C 109.5
H9A C9 H9C 109.5
H9B C9 H9C 109.5
C8 C10 H10A 109.5
C8 C10 H10B 109.5
H10A C10 H10B 109.5
C8 C10 H10C 109.5
H10A C10 H10C 109.5
H10B C10 H10C 109.5
C8 C11 H11A 109.5
C8 C11 H11B 109.5
H11A C11 H11B 109.5
C8 C11 H11C 109.5
H11A C11 H11C 109.5
H11B C11 H11C 109.5
C14 C12 C15 110.7(7)
C14 C12 C13 109.1(8)
C15 C12 C13 109.3(7)
C14 C12 N3 109.2(6)
C15 C12 N3 109.7(7)
C13 C12 N3 108.9(7)
C12 C13 H13A 109.5
C12 C13 H13B 109.5
H13A C13 H13B 109.5
C12 C13 H13C 109.5
H13A C13 H13C 109.5
H13B C13 H13C 109.5
C12 C14 H14A 109.5
C12 C14 H14B 109.5
H14A C14 H14B 109.5
C12 C14 H14C 109.5
H14A C14 H14C 109.5
H14B C14 H14C 109.5
C12 C15 H15A 109.5
C12 C15 H15B 109.5
H15A C15 H15B 109.5
C12 C15 H15C 109.5
H15A C15 H15C 109.5
H15B C15 H15C 109.5
C21 C16 C17 118.3(9)
C21 C16 S5 120.2(7)
C17 C16 S5 121.5(8)
C18 C17 C16 120.9(10)
C18 C17 H17 119.5
C16 C17 H17 119.5
C17 C18 C19 119.8(10)
C17 C18 H18 120.1
C19 C18 H18 120.1
C20 C19 C18 120.5(10)
C20 C19 H19 119.8
C18 C19 H19 119.8
C19 C20 C21 120.0(10)
C19 C20 H20 120.0
C21 C20 H20 120.0
C20 C21 C16 120.5(10)
C20 C21 H21 119.7
C16 C21 H21 119.7
C23 C22 C27 115.9(10)
C23 C22 S7 120.8(9)
C27 C22 S7 123.2(8)
C22 C23 C24 121.6(11)
C22 C23 H23 119.2
C24 C23 H23 119.2
C25 C24 C23 119.1(11)
C25 C24 H24 120.4
C23 C24 H24 120.4
C24 C25 C26 122.0(11)
C24 C25 H25 119.0
C26 C25 H25 119.0
C25 C26 C27 119.4(11)
C25 C26 H26 120.3
C27 C26 H26 120.3
C26 C27 C22 121.8(10)
C26 C27 H27 119.1
C22 C27 H27 119.1
C33 C28 C29 118.9(10)
C33 C28 S6 121.4(8)
C29 C28 S6 119.7(8)
C28 C29 C30 120.9(10)
C28 C29 H29 119.5
C30 C29 H29 119.5
C31 C30 C29 119.3(11)
C31 C30 H30 120.4
C29 C30 H30 120.4
C32 C31 C30 120.0(11)
C32 C31 H31 120.0
C30 C31 H31 120.0
C31 C32 C33 120.6(10)
C31 C32 H32 119.7
C33 C32 H32 119.7
C28 C33 C32 120.2(10)
C28 C33 H33 119.9
C32 C33 H33 119.9
C35 C34 H34A 109.5
C35 C34 H34B 109.5
H34A C34 H34B 109.5
C35 C34 H34C 109.5
H34A C34 H34C 109.5
H34B C34 H34C 109.5
N4 C35 C34 177.6(13)
C37 C36 H36A 109.5
C37 C36 H36B 109.5
H36A C36 H36B 109.5
C37 C36 H36C 109.5
H36A C36 H36C 109.5
H36B C36 H36C 109.5
N5 C37 C36 177.7(14)

loop_
_geom_bond_atom_site_label_1
_geom_bond_atom_site_label_2
_geom_bond_distance
Mo1 N2 2.307(6)
Mo1 S4 2.311(2)
Mo1 N1 2.317(6)
Mo1 N3 2.319(6)
Mo1 S2 2.333(2)
Mo1 S3 2.339(2)
Mo1 Fe3 2.6880(15)
Mo1 Fe2 2.7056(14)
Mo1 Fe1 2.7371(14)
Fe1 S1 2.236(2)
Fe1 S2 2.255(2)
Fe1 S3 2.256(2)
Fe1 S5 2.266(2)
Fe1 Fe2 2.6972(17)
Fe1 Fe3 2.7316(18)
Fe2 S6 2.252(3)
Fe2 S2 2.259(2)
Fe2 S4 2.265(2)
Fe2 S1 2.287(3)
Fe2 Fe3 2.6721(19)
Fe3 S7 2.256(3)
Fe3 S3 2.257(2)
Fe3 S4 2.269(2)
Fe3 S1 2.315(3)
S5 C16 1.688(10)
S6 C28 1.791(10)
S7 C22 1.690(12)
N1 C1 1.474(10)
N1 C2 1.492(10)
N1 C8 1.559(9)
N2 C1 1.479(10)
N2 C3 1.494(10)
N2 C4 1.536(10)
N3 C2 1.468(10)
N3 C3 1.484(9)
N3 C12 1.551(10)
C1 H1A 0.9900
C1 H1B 0.9900
C2 H2A 0.9900
C2 H2B 0.9900
C3 H3A 0.9900
C3 H3B 0.9900
C4 C6 1.524(12)
C4 C7 1.528(12)
C4 C5 1.536(13)
C5 H5A 0.9800
C5 H5B 0.9800
C5 H5C 0.9800
C6 H6A 0.9800
C6 H6B 0.9800
C6 H6C 0.9800
C7 H7A 0.9800
C7 H7B 0.9800
C7 H7C 0.9800
C8 C11 1.515(11)
C8 C9 1.534(11)
C8 C10 1.543(12)
C9 H9A 0.9800
C9 H9B 0.9800
C9 H9C 0.9800
C10 H10A 0.9800
C10 H10B 0.9800
C10 H10C 0.9800
C11 H11A 0.9800
C11 H11B 0.9800
C11 H11C 0.9800
C12 C14 1.519(12)
C12 C15 1.525(12)
C12 C13 1.528(12)
C13 H13A 0.9800
C13 H13B 0.9800
C13 H13C 0.9800
C14 H14A 0.9800
C14 H14B 0.9800
C14 H14C 0.9800
C15 H15A 0.9800
C15 H15B 0.9800
C15 H15C 0.9800
C16 C21 1.397(14)
C16 C17 1.405(13)
C17 C18 1.375(14)
C17 H17 0.9500
C18 C19 1.393(15)
C18 H18 0.9500
C19 C20 1.370(15)
C19 H19 0.9500
C20 C21 1.394(14)
C20 H20 0.9500
C21 H21 0.9500
C22 C23 1.392(15)
C22 C27 1.435(15)
C23 C24 1.421(16)
C23 H23 0.9500
C24 C25 1.352(16)
C24 H24 0.9500
C25 C26 1.368(15)
C25 H25 0.9500
C26 C27 1.378(14)
C26 H26 0.9500
C27 H27 0.9500
C28 C33 1.384(14)
C28 C29 1.392(14)
C29 C30 1.395(15)
C29 H29 0.9500
C30 C31 1.393(15)
C30 H30 0.9500
C31 C32 1.370(15)
C31 H31 0.9500
C32 C33 1.397(14)
C32 H32 0.9500
C33 H33 0.9500
N4 C35 1.132(14)
C34 C35 1.427(16)
C34 H34A 0.9800
C34 H34B 0.9800
C34 H34C 0.9800
N5 C37 1.116(15)
C36 C37 1.471(18)
C36 H36A 0.9800
C36 H36B 0.9800
C36 H36C 0.9800
